data_7204752
loop_
_publ_author_name
'Holbrey, John D.'
'Turner, Megan B.'
'Reichert, W. Matthew'
'Rogers, Robin D.'

_publ_section_title
;
 New ionic liquids containing an appended hydroxyl functionality from
 the atom-efficient, one-pot reaction of 1-methylimidazole and acid
 with propylene oxide
;
_journal_issue 6
_journal_name_full 'Green Chemistry'
_journal_page_first 731
_journal_paper_doi 10.1039/b311717k
_journal_volume 5
_journal_year 2003
_chemical_formula_sum 'C31 H33 B N2 O'
_chemical_formula_weight 460.40
_chemical_melting_point 411
_chemical_name_systematic '1-(2-hydroxypropyl)-3-methylimidazolium tetraphenylborate'
_space_group_IT_number 2
_symmetry_cell_setting triclinic
_symmetry_Int_Tables_number 2
_symmetry_space_group_name_Hall '-P 1'
_symmetry_space_group_name_H-M 'P -1'
_atom_sites_solution_hydrogens geom
_atom_sites_solution_primary direct
_atom_sites_solution_secondary difmap
_audit_creation_method SHELXL-97
_cell_angle_alpha 96.211(5)
_cell_angle_beta 111.392(5)
_cell_angle_gamma 94.957(5)
_cell_formula_units_Z 2
_cell_length_a 10.771(3)
_cell_length_b 11.201(3)
_cell_length_c 11.612(4)
_cell_measurement_reflns_used 941
_cell_measurement_temperature 173(2)
_cell_measurement_theta_max 46.44
_cell_measurement_theta_min 5.77
_cell_volume 1284.7(7)
_computing_structure_refinement 'SHELXL-97 (Sheldrick, 1997)'
_computing_structure_solution 'SHELXS-97 (Sheldrick, 1990)'
_diffrn_ambient_temperature 173(2)
_diffrn_measured_fraction_theta_full 0.990
_diffrn_measured_fraction_theta_max 0.990
_diffrn_measurement_device_type ccd
_diffrn_radiation_monochromator graphite
_diffrn_radiation_type MoK\a
_diffrn_radiation_wavelength 0.71073
_diffrn_reflns_av_R_equivalents 0.0195
_diffrn_reflns_av_sigmaI/netI 0.0231
_diffrn_reflns_limit_h_max 11
_diffrn_reflns_limit_h_min -8
_diffrn_reflns_limit_k_max 12
_diffrn_reflns_limit_k_min -12
_diffrn_reflns_limit_l_max 12
_diffrn_reflns_limit_l_min -12
_diffrn_reflns_number 5698
_diffrn_reflns_theta_full 23.25
_diffrn_reflns_theta_max 23.25
_diffrn_reflns_theta_min 1.85
_diffrn_source 'fine-focus sealed tube'
_exptl_absorpt_coefficient_mu 0.071
_exptl_absorpt_correction_T_max 0.53
_exptl_absorpt_correction_T_min 0.97
_exptl_absorpt_correction_type sphere
_exptl_absorpt_process_details SADABS
_exptl_crystal_colour colourless
_exptl_crystal_density_diffrn 1.190
_exptl_crystal_density_method 'not measured'
_exptl_crystal_description platelet
_exptl_crystal_F_000 492
_exptl_crystal_size_max 1.50
_exptl_crystal_size_mid 0.70
_exptl_crystal_size_min 0.50
_refine_diff_density_max 0.235
_refine_diff_density_min -0.206
_refine_diff_density_rms 0.040
_refine_ls_extinction_coef 0.045(5)
_refine_ls_extinction_expression Fc^*^=kFc[1+0.001xFc^2^\l^3^/sin(2\q)]^-1/4^
_refine_ls_extinction_method SHELXL
_refine_ls_goodness_of_fit_ref 1.032
_refine_ls_hydrogen_treatment mixed
_refine_ls_matrix_type full
_refine_ls_number_parameters 449
_refine_ls_number_reflns 3634
_refine_ls_number_restraints 0
_refine_ls_restrained_S_all 1.032
_refine_ls_R_factor_all 0.0479
_refine_ls_R_factor_gt 0.0403
_refine_ls_shift/su_max 0.000
_refine_ls_shift/su_mean 0.000
_refine_ls_structure_factor_coef Fsqd
_refine_ls_weighting_details 'calc w=1/[\s^2^(Fo^2^)+(0.0856P)^2^+0.0701P] where P=(Fo^2^+2Fc^2^)/3'
_refine_ls_weighting_scheme calc
_refine_ls_wR_factor_gt 0.1097
_refine_ls_wR_factor_ref 0.1153
_reflns_number_gt 3103
_reflns_number_total 3634
_reflns_threshold_expression >2sigma(I)
_cod_data_source_file b311717k.txt
_cod_data_source_block propyl
_cod_original_cell_volume 1284.6(7)
_cod_original_sg_symbol_H-M P-1
_cod_database_code 7204752

loop_
_symmetry_equiv_pos_as_xyz
'x, y, z'
'-x, -y, -z'

loop_
_atom_site_label
_atom_site_type_symbol
_atom_site_fract_x
_atom_site_fract_y
_atom_site_fract_z
_atom_site_U_iso_or_equiv
_atom_site_adp_type
_atom_site_occupancy
_atom_site_symmetry_multiplicity
_atom_site_calc_flag
_atom_site_refinement_flags
_atom_site_disorder_assembly
_atom_site_disorder_group
B B 0.14065(17) 0.23359(16) 0.79326(17) 0.0323(4) Uani 1 1 d . . .
N1 N 0.70217(12) 0.18367(11) 0.96850(12) 0.0352(3) Uani 1 1 d . . .
N2 N 0.71168(13) 0.29170(11) 1.13809(12) 0.0364(3) Uani 1 1 d . . .
O1 O 0.43838(12) 0.04933(11) 0.84045(11) 0.0431(3) Uani 1 1 d . . .
H1A H 0.363(3) 0.077(2) 0.802(2) 0.095(9) Uiso 1 1 d . . .
C2 C 0.67609(16) 0.18182(15) 1.07187(15) 0.0369(4) Uani 1 1 d . . .
H2A H 0.6363(16) 0.1113(16) 1.0964(15) 0.038(4) Uiso 1 1 d . . .
C4 C 0.76380(17) 0.36716(16) 1.07548(16) 0.0421(4) Uani 1 1 d . . .
H4A H 0.7934(18) 0.4522(18) 1.1056(17) 0.053(5) Uiso 1 1 d . . .
C5 C 0.75676(17) 0.30007(16) 0.96970(17) 0.0418(4) Uani 1 1 d . . .
H5A H 0.7769(19) 0.3173(17) 0.8999(18) 0.053(5) Uiso 1 1 d . . .
C6 C 0.7065(2) 0.32553(18) 1.26150(18) 0.0459(5) Uani 1 1 d . . .
H6A H 0.673(2) 0.2514(19) 1.2855(18) 0.065(6) Uiso 1 1 d . . .
H6B H 0.652(2) 0.390(2) 1.2563(19) 0.068(6) Uiso 1 1 d . . .
H6C H 0.795(2) 0.3473(19) 1.327(2) 0.068(6) Uiso 1 1 d . . .
C7 C 0.66678(17) 0.08315(16) 0.86608(16) 0.0399(4) Uani 1 1 d . . .
H7A H 0.6775(17) 0.0076(17) 0.9014(15) 0.042(5) Uiso 1 1 d . . .
H7B H 0.7294(18) 0.0920(15) 0.8222(16) 0.044(5) Uiso 1 1 d . . .
C8 C 0.52321(17) 0.07902(15) 0.77448(15) 0.0390(4) Uani 1 1 d . . .
H8A H 0.5098(16) 0.1616(16) 0.7537(14) 0.039(4) Uiso 1 1 d . . .
C9 C 0.4910(3) -0.01272(19) 0.6587(2) 0.0567(5) Uani 1 1 d . . .
H9A H 0.399(3) -0.012(2) 0.595(2) 0.074(7) Uiso 1 1 d . . .
H9B H 0.509(2) -0.096(2) 0.6833(19) 0.070(6) Uiso 1 1 d . . .
H9C H 0.554(2) 0.007(2) 0.618(2) 0.075(7) Uiso 1 1 d . . .
C10 C 0.00192(15) 0.28481(13) 0.70656(13) 0.0310(4) Uani 1 1 d . . .
C11 C -0.12768(16) 0.22449(15) 0.67893(15) 0.0376(4) Uani 1 1 d . . .
H11A H -0.1372(18) 0.1435(17) 0.7044(16) 0.050(5) Uiso 1 1 d . . .
C12 C -0.24448(17) 0.27065(16) 0.61205(16) 0.0424(4) Uani 1 1 d . . .
H12A H -0.333(2) 0.2220(17) 0.5983(16) 0.053(5) Uiso 1 1 d . . .
C13 C -0.23679(17) 0.37958(16) 0.56782(15) 0.0393(4) Uani 1 1 d . . .
H13A H -0.3156(19) 0.4158(16) 0.5203(16) 0.046(5) Uiso 1 1 d . . .
C14 C -0.11078(17) 0.44194(15) 0.59113(15) 0.0385(4) Uani 1 1 d . . .
H14A H -0.1066(18) 0.5192(18) 0.5586(16) 0.049(5) Uiso 1 1 d . . .
C15 C 0.00437(16) 0.39441(14) 0.65895(14) 0.0350(4) Uani 1 1 d . . .
H15A H 0.0918(18) 0.4398(15) 0.6705(15) 0.041(4) Uiso 1 1 d . . .
C16 C 0.26348(15) 0.28683(13) 0.75012(14) 0.0328(4) Uani 1 1 d . . .
C17 C 0.25007(17) 0.26901(15) 0.62432(16) 0.0388(4) Uani 1 1 d . . .
H17A H 0.1711(18) 0.2199(16) 0.5589(16) 0.043(5) Uiso 1 1 d . . .
C18 C 0.34653(18) 0.31931(16) 0.58271(18) 0.0445(4) Uani 1 1 d . . .
H18A H 0.3278(17) 0.2999(15) 0.4911(17) 0.045(5) Uiso 1 1 d . . .
C19 C 0.46081(18) 0.39296(15) 0.66706(18) 0.0448(5) Uani 1 1 d . . .
H19A H 0.526(2) 0.4298(18) 0.6388(18) 0.061(6) Uiso 1 1 d . . .
C20 C 0.47844(17) 0.41403(15) 0.79197(18) 0.0403(4) Uani 1 1 d . . .
H20A H 0.5601(18) 0.4668(15) 0.8572(16) 0.045(5) Uiso 1 1 d . . .
C21 C 0.38221(15) 0.36069(14) 0.83226(16) 0.0357(4) Uani 1 1 d . . .
H21A H 0.4005(16) 0.3794(15) 0.9258(16) 0.038(4) Uiso 1 1 d . . .
C22 C 0.10822(14) 0.08326(14) 0.76940(14) 0.0314(4) Uani 1 1 d . . .
C23 C 0.05386(16) 0.02294(15) 0.84415(16) 0.0371(4) Uani 1 1 d . . .
H23A H 0.0500(16) 0.0679(15) 0.9174(16) 0.040(4) Uiso 1 1 d . . .
C24 C 0.00665(17) -0.10038(15) 0.81850(16) 0.0410(4) Uani 1 1 d . . .
H24A H -0.0316(19) -0.1352(17) 0.8750(18) 0.059(5) Uiso 1 1 d . . .
C25 C 0.01412(17) -0.17052(15) 0.71594(16) 0.0414(4) Uani 1 1 d . . .
H25A H -0.0196(18) -0.2544(17) 0.6971(16) 0.048(5) Uiso 1 1 d . . .
C26 C 0.07020(16) -0.11616(15) 0.64123(16) 0.0390(4) Uani 1 1 d . . .
H26A H 0.0752(17) -0.1654(15) 0.5665(17) 0.046(5) Uiso 1 1 d . . .
C27 C 0.11556(15) 0.00782(15) 0.66800(15) 0.0350(4) Uani 1 1 d . . .
H27A H 0.1514(17) 0.0439(15) 0.6118(16) 0.044(5) Uiso 1 1 d . . .
C28 C 0.17855(14) 0.28149(13) 0.94266(14) 0.0307(4) Uani 1 1 d . . .
C29 C 0.10687(16) 0.35954(14) 0.98886(15) 0.0337(4) Uani 1 1 d . . .
H29A H 0.0283(17) 0.3882(14) 0.9260(15) 0.036(4) Uiso 1 1 d . . .
C30 C 0.14049(17) 0.39717(15) 1.11597(15) 0.0380(4) Uani 1 1 d . . .
H30A H 0.0934(19) 0.4526(17) 1.1475(17) 0.051(5) Uiso 1 1 d . . .
C31 C 0.24798(17) 0.35799(14) 1.20352(15) 0.0382(4) Uani 1 1 d . . .
H31A H 0.2719(16) 0.3857(14) 1.2958(16) 0.040(4) Uiso 1 1 d . . .
C32 C 0.32178(17) 0.28043(15) 1.16170(16) 0.0389(4) Uani 1 1 d . . .
H32A H 0.3949(19) 0.2521(15) 1.2228(17) 0.046(5) Uiso 1 1 d . . .
C33 C 0.28757(16) 0.24359(14) 1.03530(15) 0.0358(4) Uani 1 1 d . . .
H33A H 0.3368(17) 0.1858(15) 1.0064(15) 0.041(4) Uiso 1 1 d . . .

loop_
_atom_site_aniso_label
_atom_site_aniso_U_11
_atom_site_aniso_U_22
_atom_site_aniso_U_33
_atom_site_aniso_U_23
_atom_site_aniso_U_13
_atom_site_aniso_U_12
B 0.0277(9) 0.0348(9) 0.0365(10) 0.0089(8) 0.0147(8) -0.0007(7)
N1 0.0303(7) 0.0376(7) 0.0387(8) 0.0083(6) 0.0149(6) -0.0017(6)
N2 0.0332(7) 0.0364(8) 0.0393(8) 0.0073(6) 0.0141(6) 0.0000(6)
O1 0.0345(7) 0.0490(7) 0.0462(7) 0.0146(6) 0.0148(6) 0.0013(6)
C2 0.0342(9) 0.0360(9) 0.0435(10) 0.0100(8) 0.0181(8) -0.0005(7)
C4 0.0402(10) 0.0373(9) 0.0456(10) 0.0093(8) 0.0144(8) -0.0067(8)
C5 0.0379(10) 0.0446(10) 0.0422(10) 0.0128(8) 0.0155(8) -0.0080(8)
C6 0.0527(12) 0.0446(11) 0.0445(11) 0.0065(9) 0.0236(10) 0.0052(10)
C7 0.0412(10) 0.0378(10) 0.0462(10) 0.0047(8) 0.0242(8) 0.0021(8)
C8 0.0474(10) 0.0328(9) 0.0389(9) 0.0115(7) 0.0180(8) 0.0019(8)
C9 0.0702(15) 0.0512(12) 0.0446(11) 0.0033(9) 0.0194(11) 0.0015(11)
C10 0.0317(8) 0.0343(8) 0.0292(8) 0.0034(7) 0.0157(7) -0.0005(7)
C11 0.0328(9) 0.0411(9) 0.0452(10) 0.0120(8) 0.0212(8) 0.0021(7)
C12 0.0310(9) 0.0507(10) 0.0477(10) 0.0080(8) 0.0183(8) 0.0013(8)
C13 0.0357(10) 0.0520(10) 0.0338(9) 0.0072(8) 0.0156(7) 0.0132(8)
C14 0.0457(10) 0.0372(9) 0.0359(9) 0.0075(7) 0.0183(8) 0.0072(8)
C15 0.0338(9) 0.0345(9) 0.0357(9) 0.0037(7) 0.0136(7) -0.0018(7)
C16 0.0293(8) 0.0313(8) 0.0407(9) 0.0109(7) 0.0150(7) 0.0044(7)
C17 0.0348(9) 0.0439(9) 0.0404(10) 0.0121(8) 0.0166(8) 0.0015(8)
C18 0.0475(11) 0.0495(10) 0.0502(11) 0.0207(9) 0.0295(9) 0.0127(9)
C19 0.0377(10) 0.0407(10) 0.0710(13) 0.0226(9) 0.0334(9) 0.0073(8)
C20 0.0305(9) 0.0334(9) 0.0623(12) 0.0134(8) 0.0223(8) 0.0023(7)
C21 0.0323(9) 0.0299(8) 0.0464(10) 0.0089(7) 0.0164(8) 0.0017(7)
C22 0.0244(8) 0.0359(8) 0.0330(8) 0.0063(7) 0.0103(6) 0.0011(6)
C23 0.0385(9) 0.0363(9) 0.0389(9) 0.0051(7) 0.0188(8) 0.0003(7)
C24 0.0409(10) 0.0380(9) 0.0451(10) 0.0095(8) 0.0185(8) -0.0033(8)
C25 0.0387(10) 0.0315(9) 0.0470(10) 0.0030(8) 0.0106(8) -0.0038(7)
C26 0.0359(9) 0.0392(9) 0.0373(9) 0.0005(8) 0.0103(7) 0.0037(7)
C27 0.0283(8) 0.0418(9) 0.0343(9) 0.0078(7) 0.0111(7) 0.0032(7)
C28 0.0286(8) 0.0264(7) 0.0393(9) 0.0094(7) 0.0158(7) -0.0035(6)
C29 0.0312(9) 0.0343(8) 0.0393(9) 0.0111(7) 0.0168(8) 0.0015(7)
C30 0.0433(10) 0.0348(9) 0.0422(10) 0.0074(7) 0.0238(8) 0.0023(8)
C31 0.0444(10) 0.0349(9) 0.0356(9) 0.0054(7) 0.0181(8) -0.0067(8)
C32 0.0356(9) 0.0386(9) 0.0376(10) 0.0118(8) 0.0079(8) -0.0013(8)
C33 0.0345(9) 0.0332(9) 0.0409(10) 0.0079(7) 0.0156(8) 0.0023(7)

loop_
_atom_type_symbol
_atom_type_description
_atom_type_scat_dispersion_real
_atom_type_scat_dispersion_imag
_atom_type_scat_source
C C 0.0033 0.0016 'International Tables Vol C Tables 4.2.6.8 and 6.1.1.4'
H H 0.0000 0.0000 'International Tables Vol C Tables 4.2.6.8 and 6.1.1.4'
B B 0.0013 0.0007 'International Tables Vol C Tables 4.2.6.8 and 6.1.1.4'
N N 0.0061 0.0033 'International Tables Vol C Tables 4.2.6.8 and 6.1.1.4'
O O 0.0106 0.0060 'International Tables Vol C Tables 4.2.6.8 and 6.1.1.4'

loop_
_geom_angle_atom_site_label_1
_geom_angle_atom_site_label_2
_geom_angle_atom_site_label_3
_geom_angle
_geom_angle_site_symmetry_1
_geom_angle_site_symmetry_3
_geom_angle_publ_flag
C28 B C10 110.44(12) . . ?
C28 B C22 108.26(12) . . ?
C10 B C22 107.11(12) . . ?
C28 B C16 110.01(12) . . ?
C10 B C16 107.07(12) . . ?
C22 B C16 113.91(12) . . ?
C2 N1 C5 108.02(14) . . ?
C2 N1 C7 125.80(14) . . ?
C5 N1 C7 125.92(14) . . ?
C2 N2 C4 108.49(14) . . ?
C2 N2 C6 125.77(14) . . ?
C4 N2 C6 125.58(14) . . ?
N2 C2 N1 109.00(14) . . ?
C5 C4 N2 107.00(15) . . ?
C4 C5 N1 107.49(15) . . ?
N1 C7 C8 111.18(13) . . ?
O1 C8 C9 111.06(15) . . ?
O1 C8 C7 106.29(13) . . ?
C9 C8 C7 111.96(16) . . ?
C15 C10 C11 114.47(15) . . ?
C15 C10 B 122.66(13) . . ?
C11 C10 B 122.82(14) . . ?
C12 C11 C10 122.94(16) . . ?
C13 C12 C11 120.39(16) . . ?
C12 C13 C14 118.87(16) . . ?
C13 C14 C15 119.65(16) . . ?
C14 C15 C10 123.66(15) . . ?
C17 C16 C21 114.72(14) . . ?
C17 C16 B 121.29(13) . . ?
C21 C16 B 123.78(14) . . ?
C18 C17 C16 123.19(16) . . ?
C19 C18 C17 119.86(18) . . ?
C20 C19 C18 119.23(16) . . ?
C19 C20 C21 120.07(16) . . ?
C20 C21 C16 122.91(16) . . ?
C27 C22 C23 114.47(14) . . ?
C27 C22 B 124.63(13) . . ?
C23 C22 B 120.45(13) . . ?
C24 C23 C22 123.41(15) . . ?
C25 C24 C23 119.83(16) . . ?
C24 C25 C26 119.05(16) . . ?
C25 C26 C27 120.10(16) . . ?
C26 C27 C22 123.10(15) . . ?
C29 C28 C33 114.62(14) . . ?
C29 C28 B 124.39(14) . . ?
C33 C28 B 120.99(13) . . ?
C30 C29 C28 122.99(16) . . ?
C31 C30 C29 120.53(15) . . ?
C30 C31 C32 118.35(16) . . ?
C33 C32 C31 120.68(16) . . ?
C32 C33 C28 122.84(15) . . ?

loop_
_geom_bond_atom_site_label_1
_geom_bond_atom_site_label_2
_geom_bond_distance
_geom_bond_site_symmetry_2
_geom_bond_publ_flag
B C28 1.646(2) . ?
B C10 1.659(2) . ?
B C22 1.661(2) . ?
B C16 1.664(2) . ?
N1 C2 1.330(2) . ?
N1 C5 1.380(2) . ?
N1 C7 1.460(2) . ?
N2 C2 1.323(2) . ?
N2 C4 1.381(2) . ?
N2 C6 1.465(2) . ?
O1 C8 1.430(2) . ?
C4 C5 1.342(3) . ?
C7 C8 1.517(2) . ?
C8 C9 1.511(3) . ?
C10 C15 1.402(2) . ?
C10 C11 1.404(2) . ?
C11 C12 1.393(2) . ?
C12 C13 1.381(3) . ?
C13 C14 1.389(2) . ?
C14 C15 1.391(2) . ?
C16 C17 1.405(2) . ?
C16 C21 1.409(2) . ?
C17 C18 1.398(2) . ?
C18 C19 1.387(3) . ?
C19 C20 1.383(3) . ?
C20 C21 1.399(2) . ?
C22 C27 1.404(2) . ?
C22 C23 1.408(2) . ?
C23 C24 1.391(2) . ?
C24 C25 1.386(2) . ?
C25 C26 1.386(2) . ?
C26 C27 1.394(2) . ?
C28 C29 1.402(2) . ?
C28 C33 1.407(2) . ?
C29 C30 1.391(2) . ?
C30 C31 1.376(2) . ?
C31 C32 1.390(2) . ?
C32 C33 1.381(2) . ?

loop_
_geom_hbond_atom_site_label_D
_geom_hbond_atom_site_label_H
_geom_hbond_atom_site_label_A
_geom_hbond_distance_DH
_geom_hbond_distance_HA
_geom_hbond_distance_DA
_geom_hbond_angle_DHA
_geom_hbond_site_symmetry_A
C2 H2A O1 0.984(18) 2.211(18) 3.193(2) 175.9(13) 2_657
C4 H4A C15 0.962(19) 3.027(19) 3.785(2) 136.7(14) 2_667
C8 H8A C17 0.990(17) 3.072(16) 3.790(3) 130.5(12) .
C8 H8A C18 0.990(17) 2.984(17) 3.862(3) 148.4(12) .
C8 H8A C19 0.990(17) 2.902(18) 3.888(3) 174.4(12) .
C8 H8A C20 0.990(17) 2.883(17) 3.818(3) 157.8(12) .
C8 H8A C21 0.990(17) 2.949(16) 3.718(2) 135.2(12) .
O1 H1A B 0.87(3) 3.07(3) 3.866(2) 153(2) .
O1 H1A C16 0.87(3) 2.70(3) 3.428(2) 141(2) .
O1 H1A C22 0.87(3) 2.64(3) 3.411(2) 148(2) .
O1 H1A C27 0.87(3) 2.55(3) 3.280(2) 142(2) .

loop_
_geom_torsion_atom_site_label_1
_geom_torsion_atom_site_label_2
_geom_torsion_atom_site_label_3
_geom_torsion_atom_site_label_4
_geom_torsion
_geom_torsion_site_symmetry_1
_geom_torsion_site_symmetry_2
_geom_torsion_site_symmetry_3
_geom_torsion_site_symmetry_4
_geom_torsion_publ_flag
N1 C7 C8 C9 171.86(15) . . . . ?
C2 N1 C7 C8 84.25(19) . . . . ?
C5 N1 C7 C8 -89.21(19) . . . . ?
N1 C7 C8 O1 -66.71(17) . . . . ?
